data_8102493
loop_
_publ_author_name
'Yun-Long Zhao'
'Juan Qiao'
'Yong Qiu'

_publ_section_title
;
 Crystal structure of
 1,8-bis[4-(4-pentylcyclohexyl)phenyl]-10-methoxyanthracene, C49H60O
;
_journal_issue 3
_journal_name_full 'Zeitschrift f\"ur Kristallographie - New Crystal Structures'
_journal_page_first 512
_journal_volume 224
_journal_year 2009
_chemical_formula_structural 'C49 H60 O1'
_chemical_formula_sum 'C49 H60 O'
_chemical_formula_weight 665
_chemical_name_systematic
;
1,8-bis[4-(4-pentyl-cyclohexyl)-phenyl]-10-methoxyanthracene
;
_space_group_IT_number 2
_symmetry_cell_setting triclinic
_symmetry_space_group_name_Hall '-P 1'
_symmetry_space_group_name_H-M 'P -1'
_atom_sites_solution_hydrogens geom
_atom_sites_solution_primary direct
_atom_sites_solution_secondary difmap
_audit_creation_method SHELXL-97
_cell_angle_alpha 100.94(3)
_cell_angle_beta 90.97(3)
_cell_angle_gamma 93.65(3)
_cell_formula_units_Z 2
_cell_length_a 9.1104(18)
_cell_length_b 10.615(2)
_cell_length_c 20.583(4)
_cell_measurement_reflns_used 1971
_cell_measurement_temperature 293(2)
_cell_measurement_theta_max 22.5
_cell_measurement_theta_min 2.5
_cell_volume 1949.5(7)
_computing_structure_refinement 'SHELXL-97 (Sheldrick, 1997)'
_computing_structure_solution 'SHELXS-97 (Sheldrick, 1990)'
_diffrn_ambient_temperature 293(2)
_diffrn_measured_fraction_theta_full 0.984
_diffrn_measured_fraction_theta_max 0.984
_diffrn_measurement_device_type 'Bruker P4'
_diffrn_measurement_method '\w scans'
_diffrn_radiation_monochromator graphite
_diffrn_radiation_source 'fine-focus sealed tube'
_diffrn_radiation_type MoK\a
_diffrn_radiation_wavelength 0.71073
_diffrn_reflns_av_R_equivalents 0.0258
_diffrn_reflns_av_sigmaI/netI 0.0492
_diffrn_reflns_limit_h_max 10
_diffrn_reflns_limit_h_min -10
_diffrn_reflns_limit_k_max 12
_diffrn_reflns_limit_k_min -11
_diffrn_reflns_limit_l_max 24
_diffrn_reflns_limit_l_min -24
_diffrn_reflns_number 10950
_diffrn_reflns_theta_full 25.00
_diffrn_reflns_theta_max 25.00
_diffrn_reflns_theta_min 2.02
_diffrn_standards_decay_% no
_diffrn_standards_interval_count 97
_diffrn_standards_number 3
_exptl_absorpt_coefficient_mu 0.065
_exptl_absorpt_correction_T_max 0.9871
_exptl_absorpt_correction_T_min 0.9839
_exptl_absorpt_correction_type multi-scan
_exptl_crystal_colour yellow
_exptl_crystal_density_diffrn 1.133
_exptl_crystal_density_method 'not measured'
_exptl_crystal_description needle
_exptl_crystal_F_000 724
_exptl_crystal_size_max 0.25
_exptl_crystal_size_mid 0.22
_exptl_crystal_size_min 0.20
_refine_diff_density_max 0.355
_refine_diff_density_min -0.275
_refine_diff_density_rms 0.036
_refine_ls_extinction_method none
_refine_ls_goodness_of_fit_ref 1.000
_refine_ls_hydrogen_treatment constr
_refine_ls_matrix_type full
_refine_ls_number_parameters 445
_refine_ls_number_reflns 6752
_refine_ls_number_restraints 31
_refine_ls_restrained_S_all 1.012
_refine_ls_R_factor_all 0.1315
_refine_ls_R_factor_gt 0.0825
_refine_ls_shift/su_max 0.000
_refine_ls_shift/su_mean 0.000
_refine_ls_structure_factor_coef Fsqd
_refine_ls_weighting_details 'calc w=1/[\s^2^(Fo^2^)+(0.0163P)^2^+1.8136P] where P=(Fo^2^+2Fc^2^)/3'
_refine_ls_weighting_scheme calc
_refine_ls_wR_factor_gt 0.1487
_refine_ls_wR_factor_ref 0.1691
_reflns_number_gt 3926
_reflns_number_total 6752
_reflns_threshold_expression >2sigma(I)
_cod_data_source_file 1267-2684.cff
_cod_data_source_block mnphso4
_cod_original_sg_symbol_H-M P-1
_cod_original_formula_sum 'C49 H60 O1'
_cod_database_code 8102493

loop_
_symmetry_equiv_pos_as_xyz
'x, y, z'
'-x, -y, -z'

loop_
_atom_site_label
_atom_site_type_symbol
_atom_site_fract_x
_atom_site_fract_y
_atom_site_fract_z
_atom_site_U_iso_or_equiv
_atom_site_adp_type
_atom_site_occupancy
_atom_site_symmetry_multiplicity
_atom_site_calc_flag
_atom_site_refinement_flags
_atom_site_disorder_assembly
_atom_site_disorder_group
O1 O 0.9030(2) 0.2431(2) 0.22942(12) 0.0759(7) Uani 1 1 d . . .
C1 C 0.5009(3) 0.4022(3) 0.36694(16) 0.0571(8) Uani 1 1 d . . .
C2 C 0.5701(3) 0.3660(3) 0.41926(17) 0.0658(9) Uani 1 1 d . . .
H2A H 0.5282 0.3815 0.4607 0.079 Uiso 1 1 calc R . .
C3 C 0.7041(4) 0.3053(3) 0.41167(19) 0.0722(10) Uani 1 1 d . . .
H3A H 0.7475 0.2802 0.4480 0.087 Uiso 1 1 calc R . .
C4 C 0.7696(4) 0.2834(3) 0.35341(18) 0.0668(9) Uani 1 1 d . . .
H4A H 0.8584 0.2443 0.3497 0.080 Uiso 1 1 calc R . .
C5 C 0.7043(3) 0.3194(3) 0.29684(17) 0.0587(8) Uani 1 1 d . . .
C6 C 0.7706(3) 0.2989(3) 0.23524(18) 0.0631(9) Uani 1 1 d . . .
C7 C 0.7046(4) 0.3286(3) 0.17933(17) 0.0650(9) Uani 1 1 d . . .
C8 C 0.7673(4) 0.2988(4) 0.11539(19) 0.0798(11) Uani 1 1 d . . .
H8A H 0.8560 0.2597 0.1107 0.096 Uiso 1 1 calc R . .
C9 C 0.6991(4) 0.3270(4) 0.0623(2) 0.0887(12) Uani 1 1 d . . .
H9A H 0.7402 0.3051 0.0209 0.106 Uiso 1 1 calc R . .
C10 C 0.5670(4) 0.3887(4) 0.06776(19) 0.0828(11) Uani 1 1 d . . .
H10A H 0.5236 0.4083 0.0300 0.099 Uiso 1 1 calc R . .
C11 C 0.5001(4) 0.4210(3) 0.12695(17) 0.0686(9) Uani 1 1 d . . .
C12 C 0.5659(3) 0.3873(3) 0.18537(16) 0.0615(8) Uani 1 1 d . . .
C13 C 0.5004(3) 0.4075(3) 0.24650(16) 0.0583(8) Uani 1 1 d . . .
H13A H 0.4093 0.4426 0.2500 0.070 Uiso 1 1 calc R . .
C14 C 0.5658(3) 0.3773(3) 0.30307(16) 0.0550(8) Uani 1 1 d . . .
C15 C 1.0275(4) 0.3343(4) 0.2381(2) 0.0885(12) Uani 1 1 d . . .
H15A H 1.1162 0.2895 0.2332 0.133 Uiso 1 1 calc R . .
H15B H 1.0273 0.3868 0.2816 0.133 Uiso 1 1 calc R . .
H15C H 1.0227 0.3877 0.2055 0.133 Uiso 1 1 calc R . .
C16 C 0.3611(3) 0.4676(3) 0.37851(15) 0.0544(8) Uani 1 1 d . . .
C17 C 0.2479(3) 0.4174(3) 0.41093(15) 0.0593(8) Uani 1 1 d . . .
H17A H 0.2588 0.3402 0.4250 0.071 Uiso 1 1 calc R . .
C18 C 0.1188(3) 0.4772(3) 0.42341(15) 0.0583(8) Uani 1 1 d . . .
H18A H 0.0449 0.4395 0.4455 0.070 Uiso 1 1 calc R . .
C19 C 0.0970(3) 0.5932(3) 0.40358(15) 0.0552(8) Uani 1 1 d . . .
C20 C 0.2113(3) 0.6447(3) 0.37123(17) 0.0623(9) Uani 1 1 d . . .
H20A H 0.2009 0.7223 0.3575 0.075 Uiso 1 1 calc R . .
C21 C 0.3394(3) 0.5844(3) 0.35886(16) 0.0615(9) Uani 1 1 d . . .
H21A H 0.4136 0.6220 0.3369 0.074 Uiso 1 1 calc R . .
C22 C -0.0454(3) 0.6575(3) 0.41550(16) 0.0595(8) Uani 1 1 d . . .
H22A H -0.1081 0.6056 0.4401 0.071 Uiso 1 1 calc R . .
C23 C -0.1274(3) 0.6623(3) 0.35100(16) 0.0646(9) Uani 1 1 d . . .
H23A H -0.0657 0.7096 0.3246 0.078 Uiso 1 1 calc R . .
H23B H -0.1469 0.5754 0.3261 0.078 Uiso 1 1 calc R . .
C24 C -0.2717(3) 0.7257(3) 0.36294(17) 0.0655(9) Uani 1 1 d . . .
H24A H -0.3187 0.7284 0.3206 0.079 Uiso 1 1 calc R . .
H24B H -0.3365 0.6741 0.3860 0.079 Uiso 1 1 calc R . .
C25 C -0.2510(3) 0.8608(3) 0.40318(16) 0.0593(8) Uani 1 1 d . . .
H25A H -0.1898 0.9127 0.3780 0.071 Uiso 1 1 calc R . .
C26 C -0.1681(4) 0.8570(3) 0.46741(17) 0.0721(10) Uani 1 1 d . . .
H26A H -0.1476 0.9443 0.4916 0.086 Uiso 1 1 calc R . .
H26B H -0.2305 0.8116 0.4944 0.086 Uiso 1 1 calc R . .
C27 C -0.0248(4) 0.7921(3) 0.45705(17) 0.0724(10) Uani 1 1 d . . .
H27A H 0.0188 0.7875 0.4998 0.087 Uiso 1 1 calc R . .
H27B H 0.0430 0.8439 0.4354 0.087 Uiso 1 1 calc R . .
C28 C -0.3957(4) 0.9245(3) 0.41669(17) 0.0712(10) Uani 1 1 d . . .
H28A H -0.4596 0.8700 0.4386 0.085 Uiso 1 1 calc R . .
H28B H -0.3754 1.0055 0.4473 0.085 Uiso 1 1 calc R . .
C29 C -0.4779(4) 0.9504(3) 0.35690(18) 0.0742(10) Uani 1 1 d . . .
H29A H -0.4972 0.8700 0.3257 0.089 Uiso 1 1 calc R . .
H29B H -0.4160 1.0072 0.3355 0.089 Uiso 1 1 calc R . .
C30 C -0.6225(4) 1.0106(3) 0.37338(18) 0.0748(10) Uani 1 1 d . . .
H30A H -0.6820 0.9554 0.3966 0.090 Uiso 1 1 calc R . .
H30B H -0.6022 1.0925 0.4033 0.090 Uiso 1 1 calc R . .
C31 C -0.7099(4) 1.0327(4) 0.3150(2) 0.0973(13) Uani 1 1 d . . .
H31A H -0.7141 0.9549 0.2813 0.117 Uiso 1 1 calc R . .
H31B H -0.6588 1.1004 0.2968 0.117 Uiso 1 1 calc R . .
C32 C -0.8638(5) 1.0688(4) 0.3296(2) 0.1125(16) Uani 1 1 d . . .
H32A H -0.9128 1.0798 0.2896 0.169 Uiso 1 1 calc R . .
H32B H -0.8611 1.1478 0.3615 0.169 Uiso 1 1 calc R . .
H32C H -0.9162 1.0020 0.3472 0.169 Uiso 1 1 calc R . .
C33 C 0.3646(4) 0.4934(3) 0.13153(17) 0.0655(9) Uani 1 1 d . . .
C34 C 0.2451(4) 0.4527(4) 0.08890(17) 0.0765(10) Uani 1 1 d . . .
H34A H 0.2487 0.3783 0.0569 0.092 Uiso 1 1 calc R . .
C35 C 0.1203(4) 0.5207(4) 0.09296(18) 0.0834(11) Uani 1 1 d . . .
H35A H 0.0415 0.4902 0.0637 0.100 Uiso 1 1 calc R . .
C36 C 0.1083(4) 0.6322(4) 0.13869(19) 0.0797(11) Uani 1 1 d . . .
C37 C 0.2305(4) 0.6744(4) 0.1797(2) 0.0856(12) Uani 1 1 d . . .
H37A H 0.2286 0.7507 0.2105 0.103 Uiso 1 1 calc R . .
C38 C 0.3543(4) 0.6068(3) 0.17628(19) 0.0803(11) Uani 1 1 d . . .
H38A H 0.4338 0.6383 0.2050 0.096 Uiso 1 1 calc R . .
C39 C -0.0398(6) 0.6979(5) 0.1490(3) 0.1240(19) Uani 1 1 d U . .
H39A H -0.1046 0.6386 0.1685 0.149 Uiso 1 1 calc R . .
C40 C -0.1130(6) 0.7041(6) 0.0835(3) 0.173(2) Uani 1 1 d . . .
H40A H -0.1292 0.6180 0.0573 0.207 Uiso 1 1 calc R . .
H40B H -0.0494 0.7544 0.0593 0.207 Uiso 1 1 calc R . .
C41 C -0.2627(6) 0.7665(6) 0.0948(3) 0.173(2) Uani 1 1 d D . .
H41A H -0.2956 0.7864 0.0531 0.207 Uiso 1 1 calc R . .
H41B H -0.3336 0.7022 0.1057 0.207 Uiso 1 1 calc R . .
C42 C -0.2684(5) 0.8759(6) 0.1425(2) 0.1246(19) Uani 1 1 d D . .
H42A H -0.2091 0.9390 0.1232 0.150 Uiso 1 1 calc R . .
C43 C -0.1840(6) 0.8745(6) 0.2037(2) 0.140(2) Uani 1 1 d . . .
H43A H -0.2431 0.8271 0.2310 0.168 Uiso 1 1 calc R . .
H43B H -0.1675 0.9623 0.2278 0.168 Uiso 1 1 calc R . .
C44 C -0.0365(6) 0.8160(6) 0.1942(3) 0.149(2) Uani 1 1 d U . .
H44A H 0.0324 0.8768 0.1790 0.179 Uiso 1 1 calc R . .
H44B H 0.0003 0.8030 0.2368 0.179 Uiso 1 1 calc R . .
C45 C -0.4103(5) 0.9384(5) 0.1532(2) 0.1041(14) Uani 1 1 d . . .
H45A H -0.4679 0.8915 0.1813 0.125 Uiso 1 1 calc R . .
H45B H -0.3872 1.0242 0.1788 0.125 Uiso 1 1 calc R . .
C46 C -0.5065(5) 0.9515(6) 0.0983(2) 0.138(2) Uani 1 1 d U . .
H46A H -0.5361 0.8660 0.0738 0.165 Uiso 1 1 calc R . .
H46B H -0.4499 0.9958 0.0689 0.165 Uiso 1 1 calc R . .
C47 C -0.6436(5) 1.0219(5) 0.1154(2) 0.1091(15) Uani 1 1 d U . .
H47A H -0.6964 0.9807 0.1471 0.131 Uiso 1 1 calc R . .
H47B H -0.6132 1.1088 0.1376 0.131 Uiso 1 1 calc R . .
C48 C -0.7448(6) 1.0302(7) 0.0630(3) 0.160(3) Uani 1 1 d U . .
H48A H -0.7753 0.9433 0.0407 0.192 Uiso 1 1 calc R . .
H48B H -0.6922 1.0716 0.0313 0.192 Uiso 1 1 calc R . .
C49 C -0.8781(5) 1.0988(5) 0.0802(2) 0.1242(17) Uani 1 1 d U . .
H49A H -0.9382 1.0948 0.0410 0.186 Uiso 1 1 calc R . .
H49B H -0.8509 1.1871 0.0994 0.186 Uiso 1 1 calc R . .
H49C H -0.9324 1.0594 0.1115 0.186 Uiso 1 1 calc R . .

loop_
_atom_site_aniso_label
_atom_site_aniso_U_11
_atom_site_aniso_U_22
_atom_site_aniso_U_33
_atom_site_aniso_U_23
_atom_site_aniso_U_13
_atom_site_aniso_U_12
O1 0.0563(15) 0.0784(16) 0.0926(18) 0.0071(13) 0.0033(12) 0.0285(13)
C1 0.0460(18) 0.0560(19) 0.069(2) 0.0106(16) -0.0079(16) 0.0054(15)
C2 0.059(2) 0.073(2) 0.065(2) 0.0133(18) -0.0071(17) 0.0112(17)
C3 0.060(2) 0.081(2) 0.080(3) 0.024(2) -0.0158(19) 0.0176(19)
C4 0.050(2) 0.071(2) 0.081(2) 0.0155(19) -0.0062(18) 0.0178(17)
C5 0.0487(19) 0.0534(19) 0.073(2) 0.0090(16) -0.0060(16) 0.0115(15)
C6 0.052(2) 0.058(2) 0.079(2) 0.0077(17) 0.0003(17) 0.0174(16)
C7 0.059(2) 0.063(2) 0.073(2) 0.0097(18) 0.0027(18) 0.0141(17)
C8 0.068(2) 0.091(3) 0.081(3) 0.009(2) 0.009(2) 0.027(2)
C9 0.089(3) 0.105(3) 0.071(3) 0.008(2) 0.012(2) 0.029(2)
C10 0.088(3) 0.098(3) 0.065(2) 0.018(2) -0.002(2) 0.020(2)
C11 0.069(2) 0.070(2) 0.068(2) 0.0144(18) -0.0045(18) 0.0116(18)
C12 0.057(2) 0.063(2) 0.065(2) 0.0096(17) -0.0022(16) 0.0105(17)
C13 0.0453(18) 0.059(2) 0.072(2) 0.0125(16) -0.0045(16) 0.0108(15)
C14 0.0442(17) 0.0547(19) 0.066(2) 0.0106(16) -0.0068(15) 0.0070(15)
C15 0.060(2) 0.115(3) 0.090(3) 0.013(2) 0.005(2) 0.024(2)
C16 0.0442(17) 0.062(2) 0.0570(19) 0.0095(15) 0.0003(14) 0.0060(15)
C17 0.063(2) 0.060(2) 0.058(2) 0.0176(16) 0.0008(16) 0.0132(17)
C18 0.0544(19) 0.068(2) 0.0539(19) 0.0145(16) 0.0082(15) 0.0053(17)
C19 0.0478(18) 0.063(2) 0.0539(19) 0.0088(15) 0.0005(14) 0.0071(15)
C20 0.0492(19) 0.056(2) 0.086(2) 0.0218(17) 0.0090(17) 0.0073(16)
C21 0.0415(18) 0.062(2) 0.083(2) 0.0181(18) 0.0084(16) 0.0034(15)
C22 0.0482(18) 0.067(2) 0.066(2) 0.0179(17) 0.0102(15) 0.0093(16)
C23 0.0510(19) 0.067(2) 0.071(2) -0.0008(17) 0.0011(16) 0.0124(16)
C24 0.0459(18) 0.070(2) 0.079(2) 0.0089(18) -0.0025(16) 0.0087(16)
C25 0.0511(19) 0.059(2) 0.068(2) 0.0104(16) 0.0084(16) 0.0111(15)
C26 0.067(2) 0.076(2) 0.069(2) -0.0030(18) 0.0017(18) 0.0173(19)
C27 0.062(2) 0.080(2) 0.068(2) -0.0060(19) -0.0081(17) 0.0184(19)
C28 0.063(2) 0.076(2) 0.075(2) 0.0099(19) 0.0077(18) 0.0223(18)
C29 0.070(2) 0.072(2) 0.081(3) 0.0099(19) 0.0071(19) 0.0216(19)
C30 0.069(2) 0.069(2) 0.086(3) 0.0081(19) -0.0007(19) 0.0210(19)
C31 0.092(3) 0.100(3) 0.098(3) 0.008(2) -0.014(2) 0.031(3)
C32 0.090(3) 0.107(3) 0.137(4) 0.010(3) -0.033(3) 0.032(3)
C33 0.066(2) 0.071(2) 0.064(2) 0.0232(18) -0.0040(17) 0.0116(18)
C34 0.078(3) 0.088(3) 0.065(2) 0.0122(19) -0.0090(19) 0.020(2)
C35 0.073(3) 0.105(3) 0.072(3) 0.014(2) -0.0199(19) 0.018(2)
C36 0.086(3) 0.080(3) 0.075(3) 0.013(2) -0.013(2) 0.024(2)
C37 0.091(3) 0.072(2) 0.092(3) 0.008(2) -0.020(2) 0.020(2)
C38 0.078(3) 0.070(2) 0.092(3) 0.011(2) -0.022(2) 0.015(2)
C39 0.137(4) 0.098(3) 0.129(4) -0.009(3) -0.063(3) 0.061(3)
C40 0.154(4) 0.203(4) 0.140(3) -0.045(3) -0.069(3) 0.114(3)
C41 0.154(4) 0.203(4) 0.140(3) -0.045(3) -0.069(3) 0.114(3)
C42 0.104(4) 0.188(5) 0.091(3) 0.029(4) 0.014(3) 0.071(4)
C43 0.118(4) 0.199(6) 0.105(4) 0.012(4) -0.006(3) 0.075(4)
C44 0.126(4) 0.182(6) 0.131(5) -0.010(4) -0.020(4) 0.061(4)
C45 0.081(3) 0.123(4) 0.112(4) 0.026(3) 0.006(3) 0.026(3)
C46 0.107(4) 0.213(6) 0.107(4) 0.043(4) 0.021(3) 0.076(4)
C47 0.093(3) 0.129(4) 0.115(4) 0.037(3) 0.013(3) 0.041(3)
C48 0.139(5) 0.235(7) 0.116(4) 0.024(4) 0.013(3) 0.107(5)
C49 0.105(4) 0.139(4) 0.136(4) 0.030(3) 0.015(3) 0.050(3)

loop_
_atom_type_symbol
_atom_type_description
_atom_type_scat_dispersion_real
_atom_type_scat_dispersion_imag
_atom_type_scat_source
C C 0.0033 0.0016 'International Tables Vol C Tables 4.2.6.8 and 6.1.1.4'
H H 0.0000 0.0000 'International Tables Vol C Tables 4.2.6.8 and 6.1.1.4'
O O 0.0106 0.0060 'International Tables Vol C Tables 4.2.6.8 and 6.1.1.4'

loop_
_geom_angle_atom_site_label_1
_geom_angle_atom_site_label_2
_geom_angle_atom_site_label_3
_geom_angle
_geom_angle_site_symmetry_1
_geom_angle_site_symmetry_3
_geom_angle_publ_flag
C6 O1 C15 113.5(3) . . ?
C2 C1 C14 119.1(3) . . ?
C2 C1 C16 118.6(3) . . ?
C14 C1 C16 122.3(3) . . ?
C1 C2 C3 121.3(3) . . ?
C1 C2 H2A 119.3 . . ?
C3 C2 H2A 119.3 . . ?
C4 C3 C2 121.3(3) . . ?
C4 C3 H3A 119.3 . . ?
C2 C3 H3A 119.3 . . ?
C3 C4 C5 120.4(3) . . ?
C3 C4 H4A 119.8 . . ?
C5 C4 H4A 119.8 . . ?
C6 C5 C4 121.9(3) . . ?
C6 C5 C14 119.0(3) . . ?
C4 C5 C14 119.0(3) . . ?
O1 C6 C7 118.9(3) . . ?
O1 C6 C5 118.9(3) . . ?
C7 C6 C5 122.2(3) . . ?
C6 C7 C8 122.1(3) . . ?
C6 C7 C12 119.0(3) . . ?
C8 C7 C12 118.9(3) . . ?
C9 C8 C7 120.4(3) . . ?
C9 C8 H8A 119.8 . . ?
C7 C8 H8A 119.8 . . ?
C8 C9 C10 121.3(4) . . ?
C8 C9 H9A 119.3 . . ?
C10 C9 H9A 119.3 . . ?
C11 C10 C9 122.0(4) . . ?
C11 C10 H10A 119.0 . . ?
C9 C10 H10A 119.0 . . ?
C10 C11 C12 118.9(3) . . ?
C10 C11 C33 120.4(3) . . ?
C12 C11 C33 120.7(3) . . ?
C13 C12 C7 118.7(3) . . ?
C13 C12 C11 123.0(3) . . ?
C7 C12 C11 118.4(3) . . ?
C12 C13 C14 122.8(3) . . ?
C12 C13 H13A 118.6 . . ?
C14 C13 H13A 118.6 . . ?
C13 C14 C5 118.3(3) . . ?
C13 C14 C1 123.0(3) . . ?
C5 C14 C1 118.7(3) . . ?
O1 C15 H15A 109.5 . . ?
O1 C15 H15B 109.5 . . ?
H15A C15 H15B 109.5 . . ?
O1 C15 H15C 109.5 . . ?
H15A C15 H15C 109.5 . . ?
H15B C15 H15C 109.5 . . ?
C17 C16 C21 116.4(3) . . ?
C17 C16 C1 121.2(3) . . ?
C21 C16 C1 122.3(3) . . ?
C16 C17 C18 122.4(3) . . ?
C16 C17 H17A 118.8 . . ?
C18 C17 H17A 118.8 . . ?
C17 C18 C19 121.2(3) . . ?
C17 C18 H18A 119.4 . . ?
C19 C18 H18A 119.4 . . ?
C20 C19 C18 116.7(3) . . ?
C20 C19 C22 121.8(3) . . ?
C18 C19 C22 121.5(3) . . ?
C21 C20 C19 121.8(3) . . ?
C21 C20 H20A 119.1 . . ?
C19 C20 H20A 119.1 . . ?
C20 C21 C16 121.5(3) . . ?
C20 C21 H21A 119.2 . . ?
C16 C21 H21A 119.2 . . ?
C19 C22 C27 112.9(3) . . ?
C19 C22 C23 112.0(3) . . ?
C27 C22 C23 109.4(3) . . ?
C19 C22 H22A 107.4 . . ?
C27 C22 H22A 107.4 . . ?
C23 C22 H22A 107.4 . . ?
C24 C23 C22 112.0(3) . . ?
C24 C23 H23A 109.2 . . ?
C22 C23 H23A 109.2 . . ?
C24 C23 H23B 109.2 . . ?
C22 C23 H23B 109.2 . . ?
H23A C23 H23B 107.9 . . ?
C25 C24 C23 112.5(3) . . ?
C25 C24 H24A 109.1 . . ?
C23 C24 H24A 109.1 . . ?
C25 C24 H24B 109.1 . . ?
C23 C24 H24B 109.1 . . ?
H24A C24 H24B 107.8 . . ?
C24 C25 C26 108.8(3) . . ?
C24 C25 C28 112.9(3) . . ?
C26 C25 C28 111.0(3) . . ?
C24 C25 H25A 108.0 . . ?
C26 C25 H25A 108.0 . . ?
C28 C25 H25A 108.0 . . ?
C27 C26 C25 113.4(3) . . ?
C27 C26 H26A 108.9 . . ?
C25 C26 H26A 108.9 . . ?
C27 C26 H26B 108.9 . . ?
C25 C26 H26B 108.9 . . ?
H26A C26 H26B 107.7 . . ?
C26 C27 C22 112.5(3) . . ?
C26 C27 H27A 109.1 . . ?
C22 C27 H27A 109.1 . . ?
C26 C27 H27B 109.1 . . ?
C22 C27 H27B 109.1 . . ?
H27A C27 H27B 107.8 . . ?
C29 C28 C25 115.9(3) . . ?
C29 C28 H28A 108.3 . . ?
C25 C28 H28A 108.3 . . ?
C29 C28 H28B 108.3 . . ?
C25 C28 H28B 108.3 . . ?
H28A C28 H28B 107.4 . . ?
C28 C29 C30 113.4(3) . . ?
C28 C29 H29A 108.9 . . ?
C30 C29 H29A 108.9 . . ?
C28 C29 H29B 108.9 . . ?
C30 C29 H29B 108.9 . . ?
H29A C29 H29B 107.7 . . ?
C31 C30 C29 114.9(3) . . ?
C31 C30 H30A 108.6 . . ?
C29 C30 H30A 108.6 . . ?
C31 C30 H30B 108.6 . . ?
C29 C30 H30B 108.6 . . ?
H30A C30 H30B 107.5 . . ?
C30 C31 C32 114.7(4) . . ?
C30 C31 H31A 108.6 . . ?
C32 C31 H31A 108.6 . . ?
C30 C31 H31B 108.6 . . ?
C32 C31 H31B 108.6 . . ?
H31A C31 H31B 107.6 . . ?
C31 C32 H32A 109.5 . . ?
C31 C32 H32B 109.5 . . ?
H32A C32 H32B 109.5 . . ?
C31 C32 H32C 109.5 . . ?
H32A C32 H32C 109.5 . . ?
H32B C32 H32C 109.5 . . ?
C38 C33 C34 116.6(3) . . ?
C38 C33 C11 122.0(3) . . ?
C34 C33 C11 121.3(3) . . ?
C35 C34 C33 121.1(4) . . ?
C35 C34 H34A 119.5 . . ?
C33 C34 H34A 119.5 . . ?
C36 C35 C34 122.4(4) . . ?
C36 C35 H35A 118.8 . . ?
C34 C35 H35A 118.8 . . ?
C35 C36 C37 116.1(3) . . ?
C35 C36 C39 121.8(4) . . ?
C37 C36 C39 121.8(4) . . ?
C38 C37 C36 121.8(4) . . ?
C38 C37 H37A 119.1 . . ?
C36 C37 H37A 119.1 . . ?
C37 C38 C33 122.0(4) . . ?
C37 C38 H38A 119.0 . . ?
C33 C38 H38A 119.0 . . ?
C44 C39 C40 112.6(4) . . ?
C44 C39 C36 116.7(4) . . ?
C40 C39 C36 111.0(4) . . ?
C44 C39 H39A 105.1 . . ?
C40 C39 H39A 105.1 . . ?
C36 C39 H39A 105.1 . . ?
C39 C40 C41 110.2(5) . . ?
C39 C40 H40A 109.6 . . ?
C41 C40 H40A 109.6 . . ?
C39 C40 H40B 109.6 . . ?
C41 C40 H40B 109.6 . . ?
H40A C40 H40B 108.1 . . ?
C42 C41 C40 118.5(5) . . ?
C42 C41 H41A 107.7 . . ?
C40 C41 H41A 107.7 . . ?
C42 C41 H41B 107.7 . . ?
C40 C41 H41B 107.7 . . ?
H41A C41 H41B 107.1 . . ?
C41 C42 C43 114.4(5) . . ?
C41 C42 C45 119.2(5) . . ?
C43 C42 C45 114.0(4) . . ?
C41 C42 H42A 101.8 . . ?
C43 C42 H42A 101.8 . . ?
C45 C42 H42A 101.8 . . ?
C42 C43 C44 115.3(4) . . ?
C42 C43 H43A 108.5 . . ?
C44 C43 H43A 108.5 . . ?
C42 C43 H43B 108.5 . . ?
C44 C43 H43B 108.5 . . ?
H43A C43 H43B 107.5 . . ?
C39 C44 C43 114.6(5) . . ?
C39 C44 H44A 108.6 . . ?
C43 C44 H44A 108.6 . . ?
C39 C44 H44B 108.6 . . ?
C43 C44 H44B 108.6 . . ?
H44A C44 H44B 107.6 . . ?
C46 C45 C42 121.7(4) . . ?
C46 C45 H45A 106.9 . . ?
C42 C45 H45A 106.9 . . ?
C46 C45 H45B 106.9 . . ?
C42 C45 H45B 106.9 . . ?
H45A C45 H45B 106.7 . . ?
C45 C46 C47 116.7(4) . . ?
C45 C46 H46A 108.1 . . ?
C47 C46 H46A 108.1 . . ?
C45 C46 H46B 108.1 . . ?
C47 C46 H46B 108.1 . . ?
H46A C46 H46B 107.3 . . ?
C48 C47 C46 118.2(4) . . ?
C48 C47 H47A 107.8 . . ?
C46 C47 H47A 107.8 . . ?
C48 C47 H47B 107.8 . . ?
C46 C47 H47B 107.8 . . ?
H47A C47 H47B 107.1 . . ?
C47 C48 C49 117.8(5) . . ?
C47 C48 H48A 107.9 . . ?
C49 C48 H48A 107.9 . . ?
C47 C48 H48B 107.9 . . ?
C49 C48 H48B 107.9 . . ?
H48A C48 H48B 107.2 . . ?
C48 C49 H49A 109.5 . . ?
C48 C49 H49B 109.5 . . ?
H49A C49 H49B 109.5 . . ?
C48 C49 H49C 109.5 . . ?
H49A C49 H49C 109.5 . . ?
H49B C49 H49C 109.5 . . ?

loop_
_geom_bond_atom_site_label_1
_geom_bond_atom_site_label_2
_geom_bond_distance
_geom_bond_site_symmetry_2
_geom_bond_publ_flag
O1 C6 1.374(3) . ?
O1 C15 1.429(4) . ?
C1 C2 1.368(4) . ?
C1 C14 1.436(4) . ?
C1 C16 1.490(4) . ?
C2 C3 1.413(4) . ?
C2 H2A 0.9300 . ?
C3 C4 1.336(4) . ?
C3 H3A 0.9300 . ?
C4 C5 1.425(4) . ?
C4 H4A 0.9300 . ?
C5 C6 1.399(4) . ?
C5 C14 1.436(4) . ?
C6 C7 1.387(4) . ?
C7 C8 1.432(5) . ?
C7 C12 1.441(4) . ?
C8 C9 1.340(5) . ?
C8 H8A 0.9300 . ?
C9 C10 1.403(5) . ?
C9 H9A 0.9300 . ?
C10 C11 1.366(5) . ?
C10 H10A 0.9300 . ?
C11 C12 1.449(4) . ?
C11 C33 1.490(4) . ?
C12 C13 1.387(4) . ?
C13 C14 1.398(4) . ?
C13 H13A 0.9300 . ?
C15 H15A 0.9600 . ?
C15 H15B 0.9600 . ?
C15 H15C 0.9600 . ?
C16 C17 1.371(4) . ?
C16 C21 1.400(4) . ?
C17 C18 1.377(4) . ?
C17 H17A 0.9300 . ?
C18 C19 1.393(4) . ?
C18 H18A 0.9300 . ?
C19 C20 1.384(4) . ?
C19 C22 1.506(4) . ?
C20 C21 1.371(4) . ?
C20 H20A 0.9300 . ?
C21 H21A 0.9300 . ?
C22 C27 1.519(4) . ?
C22 C23 1.523(4) . ?
C22 H22A 0.9800 . ?
C23 C24 1.518(4) . ?
C23 H23A 0.9700 . ?
C23 H23B 0.9700 . ?
C24 C25 1.513(4) . ?
C24 H24A 0.9700 . ?
C24 H24B 0.9700 . ?
C25 C26 1.520(4) . ?
C25 C28 1.525(4) . ?
C25 H25A 0.9800 . ?
C26 C27 1.514(4) . ?
C26 H26A 0.9700 . ?
C26 H26B 0.9700 . ?
C27 H27A 0.9700 . ?
C27 H27B 0.9700 . ?
C28 C29 1.508(4) . ?
C28 H28A 0.9700 . ?
C28 H28B 0.9700 . ?
C29 C30 1.516(4) . ?
C29 H29A 0.9700 . ?
C29 H29B 0.9700 . ?
C30 C31 1.494(5) . ?
C30 H30A 0.9700 . ?
C30 H30B 0.9700 . ?
C31 C32 1.497(5) . ?
C31 H31A 0.9700 . ?
C31 H31B 0.9700 . ?
C32 H32A 0.9600 . ?
C32 H32B 0.9600 . ?
C32 H32C 0.9600 . ?
C33 C38 1.380(5) . ?
C33 C34 1.381(5) . ?
C34 C35 1.380(5) . ?
C34 H34A 0.9300 . ?
C35 C36 1.376(5) . ?
C35 H35A 0.9300 . ?
C36 C37 1.384(5) . ?
C36 C39 1.557(5) . ?
C37 C38 1.370(5) . ?
C37 H37A 0.9300 . ?
C38 H38A 0.9300 . ?
C39 C44 1.410(6) . ?
C39 C40 1.510(6) . ?
C39 H39A 0.9800 . ?
C40 C41 1.555(6) . ?
C40 H40A 0.9700 . ?
C40 H40B 0.9700 . ?
C41 C42 1.375(5) . ?
C41 H41A 0.9700 . ?
C41 H41B 0.9700 . ?
C42 C43 1.469(6) . ?
C42 C45 1.491(5) . ?
C42 H42A 0.9800 . ?
C43 C44 1.516(6) . ?
C43 H43A 0.9700 . ?
C43 H43B 0.9700 . ?
C44 H44A 0.9700 . ?
C44 H44B 0.9700 . ?
C45 C46 1.453(6) . ?
C45 H45A 0.9700 . ?
C45 H45B 0.9700 . ?
C46 C47 1.509(5) . ?
C46 H46A 0.9700 . ?
C46 H46B 0.9700 . ?
C47 C48 1.426(6) . ?
C47 H47A 0.9700 . ?
C47 H47B 0.9700 . ?
C48 C49 1.470(5) . ?
C48 H48A 0.9700 . ?
C48 H48B 0.9700 . ?
C49 H49A 0.9600 . ?
C49 H49B 0.9600 . ?
C49 H49C 0.9600 . ?
